data_9015929
loop_
_publ_author_name
'Howard, C. J.'
'Sabine, T. M.'
'Dickson, F.'

_publ_section_title
;
 Structural and thermal parameters for rutile and anatase
;
_journal_issue 4
_journal_name_full 'Acta Crystallographica, Section B'
_journal_page_first 462
_journal_page_last 468
_journal_paper_doi 10.1107/S010876819100335X
_journal_volume 47
_journal_year 1991
_chemical_compound_source Synthetic
_chemical_formula_sum 'O2 Ti'
_chemical_name_mineral Anatase
_space_group_IT_number 141
_symmetry_space_group_name_Hall 'I 4bw 2bw -1bw'
_symmetry_space_group_name_H-M 'I 41/a m d :1'
_cell_angle_alpha 90
_cell_angle_beta 90
_cell_angle_gamma 90
_cell_length_a 3.7845
_cell_length_b 3.7845
_cell_length_c 9.5143
_cell_formula_units_Z 4
_cell_volume 136.268
_database_code_amcsd 0019093
_exptl_crystal_density_diffrn 3.894
_cod_original_sg_symbol_H-M 'I 41/a m d'
_cod_original_formula_sum 'Ti O2'
_cod_database_code 9015929

loop_
_space_group_symop_operation_xyz
x,y,z
1/2+x,1/2+y,1/2+z
-y,1/2-x,1/4+z
1/2-y,-x,3/4+z
1/2+y,1/2+x,1/2-z
+y,+x,-z
1/2+y,1/2-x,1/2-z
+y,-x,-z
-y,1/2+x,1/4+z
1/2-y,+x,3/4+z
1/2+x,1/2-y,1/2+z
+x,-y,+z
1/2-x,y,3/4-z
-x,1/2+y,1/4-z
1/2+x,y,3/4-z
+x,1/2+y,1/4-z
1/2-x,1/2-y,1/2+z
-x,-y,+z
1/2+y,x,3/4+z
+y,1/2+x,1/4+z
-y,-x,-z
1/2-y,1/2-x,1/2-z
-y,x,-z
1/2-y,1/2+x,1/2-z
1/2+y,-x,3/4+z
+y,1/2-x,1/4+z
-x,y,z
1/2-x,1/2+y,1/2+z
x,1/2-y,1/4-z
1/2+x,-y,3/4-z
-x,1/2-y,1/4-z
1/2-x,-y,3/4-z

loop_
_atom_site_aniso_label
_atom_site_aniso_U_11
_atom_site_aniso_U_22
_atom_site_aniso_U_33
_atom_site_aniso_U_12
_atom_site_aniso_U_13
_atom_site_aniso_U_23
Ti 0.00520 0.00000 0.00000 0.00520 0.00000 0.00700
O 0.01170 0.00000 0.00000 0.00270 0.00000 0.00720

loop_
_atom_site_label
_atom_site_fract_x
_atom_site_fract_y
_atom_site_fract_z
Ti 0.00000 0.00000 0.00000
O 0.00000 0.00000 0.20806

loop_
_cod_related_entry_id
_cod_related_entry_database
_cod_related_entry_code
1 AMCSD 0019093
